data_4110279
loop_
_publ_author_name
'W. Hill Harman'
'Christopher J. Chang'

_publ_contact_author_email ' chrischang@berkeley.edu'
_publ_contact_author_name ' Christopher J. Chang'
_publ_section_title
;
 N~2~O Activation and Oxidation Reactivity from a Non-Heme Iron Pyrrole
 Platform
;
_journal_name_full 'Journal of the American Chemical Society'
_journal_page_first 15128
_journal_page_last 15129
_journal_paper_doi 10.1021/ja076842g
_journal_volume 129
_journal_year 2007
_chemical_formula_moiety 'C24 H48 Na O6, C33 H27 Fe N4, C4 H8 O'
_chemical_formula_sum 'C61 H83 Fe N4 Na O7'
_chemical_formula_weight 1063.17
_space_group_IT_number 161
_symmetry_cell_setting trigonal
_symmetry_Int_Tables_number 161
_symmetry_space_group_name_Hall 'R 3 -2"c'
_symmetry_space_group_name_H-M 'R 3 c :H'
_audit_creation_date 'Fri Sep  7 16:08:31 2007'
_audit_creation_method 'by teXsan'
_cell_angle_alpha 90
_cell_angle_beta 90
_cell_angle_gamma 120
_cell_formula_units_Z 6
_cell_length_a 13.596(1)
_cell_length_b 13.596(1)
_cell_length_c 55.303(5)
_cell_measurement_reflns_used 5247
_cell_measurement_temperature 168.2
_cell_measurement_theta_max 23.9
_cell_measurement_theta_min 2.2
_cell_volume 8853.2(12)
_computing_cell_refinement 'Bruker-AXS SAINT v6.40'
_computing_data_collection 'Bruker-AXS SMART v5.631'
_computing_data_reduction 'Bruker-AXS SAINT v6.40'
_computing_publication_material teXsan
_computing_structure_refinement teXsan
_computing_structure_solution SIR97
_diffrn_measured_fraction_theta_full 1.9272
_diffrn_measured_fraction_theta_max 1.9272
_diffrn_measurement_device_type 'Bruker APEX'
_diffrn_measurement_method \w-scans
_diffrn_radiation_type 'Mo K\a'
_diffrn_radiation_wavelength 0.7107
_diffrn_reflns_av_R_equivalents 0.020
_diffrn_reflns_limit_h_max 17
_diffrn_reflns_limit_h_min 0
_diffrn_reflns_limit_k_max 14
_diffrn_reflns_limit_k_min -14
_diffrn_reflns_limit_l_max 60
_diffrn_reflns_limit_l_min -69
_diffrn_reflns_number 17024
_diffrn_reflns_theta_full 26.41
_diffrn_reflns_theta_max 26.41
_diffrn_standards_decay_% 0
_diffrn_standards_interval_count 0
_diffrn_standards_interval_time 0
_diffrn_standards_number 0
_exptl_absorpt_coefficient_mu 0.316
_exptl_absorpt_correction_T_max 1.000
_exptl_absorpt_correction_T_min 0.860
_exptl_absorpt_correction_type empirical
_exptl_absorpt_process_details 'Blessing, 1995'
_exptl_crystal_colour yellow
_exptl_crystal_density_diffrn 1.196
_exptl_crystal_description prism
_exptl_crystal_F_000 3420.00
_exptl_crystal_size_max 0.400
_exptl_crystal_size_mid 0.220
_exptl_crystal_size_min 0.200
_refine_diff_density_max 0.42
_refine_diff_density_min -0.16
_refine_ls_abs_structure_details Flack
_refine_ls_abs_structure_Flack 0.02(2)
_refine_ls_extinction_method none
_refine_ls_goodness_of_fit_ref 2.009
_refine_ls_hydrogen_treatment constr
_refine_ls_number_parameters 227
_refine_ls_number_reflns 3055
_refine_ls_R_factor_all 0.0538
_refine_ls_R_factor_gt 0.0416
_refine_ls_shift/su_max 0.0147
_refine_ls_structure_factor_coef F
_refine_ls_weighting_details 'w = 1/[\s^2^(Fo) + 0.00022|Fo|^2^]'
_refine_ls_weighting_scheme calc
_refine_ls_wR_factor_all 0.0536
_refine_ls_wR_factor_ref 0.0515
_reflns_number_gt 3055
_reflns_number_total 3918
_reflns_threshold_expression F^2^>3.0\s(F^2^)
_cod_data_source_file ja076842gsi20070910_011208.cif
_cod_data_source_block '[Na(THF)6][tpaPhFe]*THF'
_cod_original_cell_volume 8853(1)
_cod_original_sg_symbol_H-M 'R 3 c '
_cod_original_formula_sum 'C61 H83 Fe N4 Na O7 '
_cod_database_code 4110279

loop_
_symmetry_equiv_pos_as_xyz
x,y,z
-y,x-y,z
-x+y,-x,z
-y,-x,1/2+z
x,x-y,1/2+z
-x+y,y,1/2+z
2/3+x,1/3+y,1/3+z
2/3-y,1/3+x-y,1/3+z
2/3-x+y,1/3-x,1/3+z
2/3-y,1/3-x,5/6+z
2/3+x,1/3+x-y,5/6+z
2/3-x+y,1/3+y,5/6+z
1/3+x,2/3+y,2/3+z
1/3-y,2/3+x-y,2/3+z
1/3-x+y,2/3-x,2/3+z
1/3-y,2/3-x,1/6+z
1/3+x,2/3+x-y,1/6+z
1/3-x+y,2/3+y,1/6+z

loop_
_atom_site_label
_atom_site_type_symbol
_atom_site_fract_x
_atom_site_fract_y
_atom_site_fract_z
_atom_site_U_iso_or_equiv
_atom_site_adp_type
_atom_site_occupancy
_atom_site_calc_flag
_atom_site_refinement_flags
Fe1 Fe 1.0000 0.0000 0.2655 0.04689(8) Uani 1.00 d SP
Na1 Na 0.6667 -0.6667 0.31901(3) 0.0482(2) Uani 1.00 d SP
O1 O 0.8060(2) -0.5212(2) 0.29363(4) 0.0614(6) Uani 1.00 d .
O2 O 0.8116(2) -0.6615(2) 0.34451(4) 0.0636(7) Uani 1.00 d .
O3 O 0.9772(9) 0.008(1) 0.14258(10) 0.064(2) Uiso 0.33 d P
N1 N 1.0000 0.0000 0.30490(6) 0.0573(6) Uani 1.00 d SP
N2 N 0.8357(2) -0.1165(2) 0.27010(4) 0.0505(6) Uani 1.00 d .
C1 C 0.8811(3) -0.0412(3) 0.31177(5) 0.0660(10) Uani 1.00 d .
C2 C 0.8019(3) -0.1308(3) 0.29418(5) 0.0584(9) Uani 1.00 d .
C3 C 0.7002(3) -0.2258(3) 0.29710(6) 0.067(1) Uani 1.00 d .
C4 C 0.6658(3) -0.2761(3) 0.27391(7) 0.0633(9) Uani 1.00 d .
C5 C 0.7495(3) -0.2087(3) 0.25793(5) 0.0525(8) Uani 1.00 d .
C6 C 0.7590(2) -0.2261(3) 0.23243(5) 0.0536(8) Uani 1.00 d .
C7 C 0.7052(3) -0.3359(3) 0.22272(6) 0.072(1) Uani 1.00 d .
C8 C 0.7159(4) -0.3549(4) 0.19851(8) 0.086(1) Uani 1.00 d .
C9 C 0.7792(4) -0.2672(5) 0.18358(6) 0.090(1) Uani 1.00 d .
C10 C 0.8343(3) -0.1559(4) 0.19223(6) 0.088(1) Uani 1.00 d .
C11 C 0.8226(3) -0.1356(3) 0.21662(5) 0.0679(10) Uani 1.00 d .
C12 C 0.7813(3) -0.4740(4) 0.27277(7) 0.089(1) Uani 1.00 d .
C13 C 0.8870(4) -0.3712(4) 0.26615(10) 0.112(2) Uani 1.00 d .
C14 C 0.9800(4) -0.3852(4) 0.27649(8) 0.094(1) Uani 1.00 d .
C15 C 0.9249(3) -0.4611(3) 0.29797(7) 0.076(1) Uani 1.00 d .
C16 C 0.8554(4) -0.5980(4) 0.36632(7) 0.088(1) Uani 1.00 d .
C17 C 0.8978(4) -0.6611(4) 0.38049(8) 0.094(1) Uani 1.00 d .
C18 C 0.9372(5) -0.7092(5) 0.36177(9) 0.123(2) Uani 1.00 d .
C19 C 0.8515(4) -0.7400(5) 0.34178(8) 0.094(2) Uani 1.00 d .
C20 C 1.0280(7) 0.1043(7) 0.1281(2) 0.071(2) Uiso 0.42 d P
C21 C 1.020(1) 0.0728(9) 0.1018(2) 0.070(2) Uiso 0.42 d P
C22 C 0.917(1) -0.001(2) 0.1297(3) 0.084(4) Uiso 0.25 d P
C23 C 0.959(2) 0.016(2) 0.1018(3) 0.066(4) Uiso 0.25 d P
H1 H 0.6602 -0.2558 0.3123 0.0812 Uiso 1.00 calc .
H2 H 0.5960 -0.3440 0.2700 0.0793 Uiso 1.00 calc .
H3 H 0.6583 -0.4011 0.2331 0.0898 Uiso 1.00 calc .
H4 H 0.6772 -0.4343 0.1926 0.1040 Uiso 1.00 calc .
H5 H 0.7841 -0.2791 0.1669 0.1181 Uiso 1.00 calc .
H6 H 0.8818 -0.0907 0.1816 0.1054 Uiso 1.00 calc .
H7 H 0.8607 -0.0581 0.2225 0.0816 Uiso 1.00 calc .
H8 H 0.8686 -0.0681 0.3277 0.0821 Uiso 1.00 calc .
H9 H 0.8679 0.0231 0.3110 0.0821 Uiso 1.00 calc .
H10 H 0.7523 -0.5232 0.2600 0.1143 Uiso 1.00 calc .
H11 H 0.7267 -0.4489 0.2773 0.1143 Uiso 1.00 calc .
H12 H 0.8918 -0.3651 0.2487 0.1497 Uiso 1.00 calc .
H13 H 0.8909 -0.3043 0.2724 0.1497 Uiso 1.00 calc .
H14 H 1.0036 -0.4257 0.2648 0.1152 Uiso 1.00 calc .
H15 H 1.0459 -0.3167 0.2803 0.1152 Uiso 1.00 calc .
H16 H 0.9422 -0.4141 0.3125 0.0942 Uiso 1.00 calc .
H17 H 0.9525 -0.5127 0.3011 0.0942 Uiso 1.00 calc .
H18 H 0.9114 -0.5234 0.3632 0.1054 Uiso 1.00 calc .
H19 H 0.7923 -0.5967 0.3747 0.1054 Uiso 1.00 calc .
H20 H 0.9575 -0.6142 0.3912 0.1199 Uiso 1.00 calc .
H21 H 0.8381 -0.7219 0.3904 0.1199 Uiso 1.00 calc .
H22 H 1.0117 -0.6601 0.3573 0.1623 Uiso 1.00 calc .
H23 H 0.9353 -0.7799 0.3682 0.1623 Uiso 1.00 calc .
H24 H 0.7872 -0.8182 0.3425 0.1193 Uiso 1.00 calc .
H25 H 0.8844 -0.7333 0.3258 0.1193 Uiso 1.00 calc .

loop_
_atom_site_aniso_label
_atom_site_aniso_U_11
_atom_site_aniso_U_22
_atom_site_aniso_U_33
_atom_site_aniso_U_12
_atom_site_aniso_U_13
_atom_site_aniso_U_23
Fe1 0.0573(2) 0.0573 0.0260(2) 0.0287 0.0000 0.0000
Na1 0.0544(7) 0.0544 0.0359(8) 0.0272 0.0000 0.0000
O1 0.063(1) 0.066(1) 0.051(1) 0.029(1) 0.0040(9) 0.0112(9)
O2 0.066(1) 0.079(1) 0.048(1) 0.038(1) -0.0105(9) -0.0013(10)
N1 0.073(2) 0.0733 0.025(2) 0.0367 0.0000 0.0000
N2 0.060(1) 0.057(1) 0.035(1) 0.030(1) 0.0046(10) 0.0035(10)
C1 0.086(2) 0.087(2) 0.030(1) 0.047(2) 0.009(1) 0.003(1)
C2 0.071(2) 0.072(2) 0.038(1) 0.040(2) 0.011(1) 0.009(1)
C3 0.078(2) 0.067(2) 0.056(2) 0.037(2) 0.023(2) 0.016(1)
C4 0.060(2) 0.055(2) 0.073(2) 0.026(2) 0.007(1) 0.006(1)
C5 0.055(2) 0.055(2) 0.053(1) 0.031(1) -0.001(1) 0.003(1)
C6 0.050(2) 0.067(2) 0.050(1) 0.033(1) -0.010(1) -0.006(1)
C7 0.077(2) 0.081(2) 0.069(2) 0.048(2) -0.018(2) -0.014(2)
C8 0.094(3) 0.109(3) 0.075(3) 0.065(3) -0.033(2) -0.039(2)
C9 0.083(3) 0.158(4) 0.045(2) 0.072(3) -0.019(2) -0.034(2)
C10 0.074(2) 0.132(4) 0.045(2) 0.043(2) -0.009(2) -0.010(2)
C11 0.061(2) 0.091(2) 0.040(2) 0.030(2) -0.011(1) -0.010(2)
C12 0.084(3) 0.109(3) 0.074(2) 0.048(2) 0.011(2) 0.037(2)
C13 0.076(3) 0.118(4) 0.139(4) 0.045(3) 0.021(3) 0.071(3)
C14 0.076(2) 0.089(3) 0.107(3) 0.033(2) 0.014(2) 0.028(2)
C15 0.067(2) 0.085(2) 0.065(2) 0.029(2) -0.001(2) 0.007(2)
C16 0.117(3) 0.083(3) 0.069(2) 0.054(3) -0.035(2) -0.010(2)
C17 0.122(3) 0.102(3) 0.072(2) 0.067(3) -0.029(2) -0.001(2)
C18 0.131(4) 0.197(6) 0.102(3) 0.127(5) -0.039(3) -0.033(3)
C19 0.092(3) 0.142(4) 0.081(2) 0.083(3) -0.021(2) -0.026(2)

loop_
_atom_type_symbol
_atom_type_description
_atom_type_scat_dispersion_real
_atom_type_scat_dispersion_imag
_atom_type_scat_source
Fe Fe 0.346 0.844
;International Tables for Crystallography
(1992, Vol. C, Tables 4.2.6.8 and 6.1.1.1)
;
Na Na 0.036 0.025
;International Tables for Crystallography
(1992, Vol. C, Tables 4.2.6.8 and 6.1.1.1)
;
C C 0.003 0.002
;International Tables for Crystallography
(1992, Vol. C, Tables 4.2.6.8 and 6.1.1.1)
;
N N 0.006 0.003
;International Tables for Crystallography
(1992, Vol. C, Tables 4.2.6.8 and 6.1.1.1)
;
O O 0.011 0.006
;International Tables for Crystallography
(1992, Vol. C, Tables 4.2.6.8 and 6.1.1.1)
;
H H 0.000 0.000
;International Tables for Crystallography
(1992, Vol. C, Table 6.1.1.2)
;

loop_
_geom_angle_atom_site_label_1
_geom_angle_atom_site_label_2
_geom_angle_atom_site_label_3
_geom_angle
_geom_angle_site_symmetry_1
_geom_angle_site_symmetry_2
_geom_angle_site_symmetry_3
_geom_angle_publ_flag
N1 FE1 N2 82.71(6) . . . ?
N1 FE1 N2 82.71(6) 1_555 1_555 2_645 ?
N1 FE1 N2 82.71(6) 1_555 1_555 3_765 ?
N2 FE1 N2 118.42(3) 1_555 1_555 2_645 ?
N2 FE1 N2 118.42(3) 1_555 1_555 3_765 ?
N2 FE1 N2 118.42(3) 2_645 1_555 3_765 ?
O1 NA1 O1 89.07(8) 1_555 1_555 2_535 ?
O1 NA1 O1 89.07(8) 1_555 1_555 3_755 ?
O1 NA1 O2 91.22(7) . . . ?
O1 NA1 O2 90.84(7) 1_555 1_555 2_535 ?
O1 NA1 O2 179.69(9) 1_555 1_555 3_755 ?
O1 NA1 O1 89.07(8) 2_535 1_555 3_755 ?
O1 NA1 O2 179.69(9) 2_535 1_555 1_555 ?
O1 NA1 O2 91.22(7) 2_535 1_555 2_535 ?
O1 NA1 O2 90.84(8) 2_535 1_555 3_755 ?
O1 NA1 O2 90.84(7) 3_755 1_555 1_555 ?
O1 NA1 O2 179.69(9) 3_755 1_555 2_535 ?
O1 NA1 O2 91.22(7) 3_755 1_555 3_755 ?
O2 NA1 O2 88.86(8) 1_555 1_555 2_535 ?
O2 NA1 O2 88.86(8) 1_555 1_555 3_755 ?
O2 NA1 O2 88.86(8) 2_535 1_555 3_755 ?
NA1 O1 C12 125.0(2) . . . ?
NA1 O1 C15 125.4(2) . . . ?
C12 O1 C15 109.3(3) . . . ?
NA1 O2 C16 127.0(2) . . . ?
NA1 O2 C19 122.1(2) . . . ?
C16 O2 C19 110.0(3) . . . ?
O3 O3 O3 60.000(3) 2_645 1_555 3_765 ?
O3 O3 C20 123(1) 2_645 1_555 1_555 ?
O3 O3 C20 76(1) 2_645 1_555 2_645 ?
O3 O3 C22 116(2) 2_645 1_555 1_555 ?
O3 O3 C22 26.9(7) 2_645 1_555 2_645 ?
O3 O3 C22 88(1) 2_645 1_555 3_765 ?
O3 O3 C20 76(1) 3_765 1_555 1_555 ?
O3 O3 C20 124(1) 3_765 1_555 2_645 ?
O3 O3 C22 136(1) 3_765 1_555 1_555 ?
O3 O3 C22 66(1) 3_765 1_555 2_645 ?
O3 O3 C22 39(1) 3_765 1_555 3_765 ?
C20 O3 C20 105.3(7) 1_555 1_555 2_645 ?
C20 O3 C22 73(1) . . . ?
C20 O3 C22 105.8(8) 1_555 1_555 2_645 ?
C20 O3 C22 37.6(8) 1_555 1_555 3_765 ?
C20 O3 C22 41(1) 2_645 1_555 1_555 ?
C20 O3 C22 59.1(8) 2_645 1_555 2_645 ?
C20 O3 C22 113.3(8) 2_645 1_555 3_765 ?
C22 O3 C22 93(1) 1_555 1_555 2_645 ?
C22 O3 C22 100(1) 1_555 1_555 3_765 ?
C22 O3 C22 79.4(8) 2_645 1_555 3_765 ?
FE1 N1 C1 105.0(2) . . . ?
FE1 N1 C1 105.0(2) 1_555 1_555 2_645 ?
FE1 N1 C1 105.0(2) 1_555 1_555 3_765 ?
C1 N1 C1 113.6(1) 1_555 1_555 2_645 ?
C1 N1 C1 113.6(1) 1_555 1_555 3_765 ?
C1 N1 C1 113.6(1) 2_645 1_555 3_765 ?
FE1 N2 C2 113.1(2) . . . ?
FE1 N2 C5 139.0(2) . . . ?
C2 N2 C5 105.5(2) . . . ?
N1 C1 C2 110.2(2) . . . ?
N2 C2 C1 116.9(3) . . . ?
N2 C2 C3 110.9(3) . . . ?
C1 C2 C3 132.2(3) . . . ?
C2 C3 C4 106.6(3) . . . ?
C3 C4 C5 107.3(3) . . . ?
N2 C5 C4 109.6(3) . . . ?
N2 C5 C6 121.1(2) . . . ?
C4 C5 C6 129.2(3) . . . ?
C5 C6 C7 120.5(3) . . . ?
C5 C6 C11 122.1(3) . . . ?
C7 C6 C11 117.5(3) . . . ?
C6 C7 C8 121.5(4) . . . ?
C7 C8 C9 120.5(4) . . . ?
C8 C9 C10 120.5(3) . . . ?
C9 C10 C11 119.4(4) . . . ?
C6 C11 C10 120.6(3) . . . ?
O1 C12 C13 106.8(3) . . . ?
C12 C13 C14 105.9(3) . . . ?
C13 C14 C15 103.2(3) . . . ?
O1 C15 C14 107.1(3) . . . ?
O2 C16 C17 105.2(3) . . . ?
C16 C17 C18 102.8(4) . . . ?
C17 C18 C19 103.8(4) . . . ?
O2 C19 C18 104.1(3) . . . ?
O3 C20 O3 27.4(5) 1_555 1_555 3_765 ?
O3 C20 C21 111.0(8) . . . ?
O3 C20 C22 42.7(7) . . . ?
O3 C20 C22 75(1) 1_555 1_555 3_765 ?
O3 C20 C23 89.3(9) . . . ?
O3 C20 C23 97.9(8) 1_555 1_555 3_765 ?
O3 C20 C21 110.9(8) 3_765 1_555 1_555 ?
O3 C20 C22 67.3(9) 3_765 1_555 1_555 ?
O3 C20 C22 49(1) 3_765 1_555 3_765 ?
O3 C20 C23 98.3(9) 3_765 1_555 1_555 ?
O3 C20 C23 89.0(9) 3_765 1_555 3_765 ?
C21 C20 C22 83.6(10) . . . ?
C21 C20 C22 87(1) 1_555 1_555 3_765 ?
C21 C20 C23 25.8(5) . . . ?
C21 C20 C23 25.7(5) 1_555 1_555 3_765 ?
C22 C20 C22 106(1) 1_555 1_555 3_765 ?
C22 C20 C23 57.8(10) . . . ?
C22 C20 C23 86.9(10) 1_555 1_555 3_765 ?
C22 C20 C23 95(1) 3_765 1_555 1_555 ?
C22 C20 C23 62(1) 3_765 1_555 3_765 ?
C23 C20 C23 38.2(9) 1_555 1_555 3_765 ?
C20 C21 C21 102.6(6) 1_555 1_555 2_645 ?
C20 C21 C21 103.1(6) 1_555 1_555 3_765 ?
C20 C21 C22 32.1(7) 1_555 1_555 3_765 ?
C20 C21 C23 99(1) . . . ?
C20 C21 C23 104.9(9) 1_555 1_555 2_645 ?
C20 C21 C23 100(1) 1_555 1_555 3_765 ?
C21 C21 C21 60.000(5) 2_645 1_555 3_765 ?
C21 C21 C22 100.9(7) 2_645 1_555 3_765 ?
C21 C21 C23 17(1) 2_645 1_555 1_555 ?
C21 C21 C23 30.0(6) 2_645 1_555 2_645 ?
C21 C21 C23 77(1) 2_645 1_555 3_765 ?
C21 C21 C22 74.9(10) 3_765 1_555 3_765 ?
C21 C21 C23 77(1) 3_765 1_555 1_555 ?
C21 C21 C23 30.0(6) 3_765 1_555 2_645 ?
C21 C21 C23 17(1) 3_765 1_555 3_765 ?
C22 C21 C23 107(1) 3_765 1_555 1_555 ?
C22 C21 C23 87(1) 3_765 1_555 2_645 ?
C22 C21 C23 68(1) 3_765 1_555 3_765 ?
C23 C21 C23 47(1) 1_555 1_555 2_645 ?
C23 C21 C23 95(2) 1_555 1_555 3_765 ?
C23 C21 C23 47(1) 2_645 1_555 3_765 ?
O3 C22 O3 23.7(8) 1_555 1_555 2_645 ?
O3 C22 O3 16.5(5) 1_555 1_555 3_765 ?
O3 C22 C20 64(1) . . . ?
O3 C22 C20 89(1) 1_555 1_555 2_645 ?
O3 C22 C21 115(1) 1_555 1_555 2_645 ?
O3 C22 C23 115(1) . . . ?
O3 C22 O3 24.4(4) 2_645 1_555 3_765 ?
O3 C22 C20 77.3(10) 2_645 1_555 1_555 ?
O3 C22 C20 66(1) 2_645 1_555 2_645 ?
O3 C22 C21 96(1) 2_645 1_555 2_645 ?
O3 C22 C23 104(1) 2_645 1_555 1_555 ?
O3 C22 C20 53.5(8) 3_765 1_555 1_555 ?
O3 C22 C20 89(1) 3_765 1_555 2_645 ?
O3 C22 C21 102(1) 3_765 1_555 2_645 ?
O3 C22 C23 98(1) 3_765 1_555 1_555 ?
C20 C22 C20 132(1) 1_555 1_555 2_645 ?
C20 C22 C21 95(1) 1_555 1_555 2_645 ?
C20 C22 C23 71(1) . . . ?
C20 C22 C21 60(1) 2_645 1_555 2_645 ?
C20 C22 C23 87(1) 2_645 1_555 1_555 ?
C21 C22 C23 27.6(7) 2_645 1_555 1_555 ?
C20 C23 C20 74.2(8) 1_555 1_555 2_645 ?
C20 C23 C21 54(1) . . . ?
C20 C23 C21 124(1) 1_555 1_555 2_645 ?
C20 C23 C21 88(1) 1_555 1_555 3_765 ?
C20 C23 C22 50.4(9) . . . ?
C20 C23 C23 106(1) 1_555 1_555 2_645 ?
C20 C23 C23 71(1) 1_555 1_555 3_765 ?
C20 C23 C21 124(1) 2_645 1_555 1_555 ?
C20 C23 C21 54(1) 2_645 1_555 2_645 ?
C20 C23 C21 87(1) 2_645 1_555 3_765 ?
C20 C23 C22 30.1(8) 2_645 1_555 1_555 ?
C20 C23 C23 70(1) 2_645 1_555 2_645 ?
C20 C23 C23 105(1) 2_645 1_555 3_765 ?
C21 C23 C21 144(2) 1_555 1_555 2_645 ?
C21 C23 C21 72(1) 1_555 1_555 3_765 ?
C21 C23 C22 105(1) . . . ?
C21 C23 C23 102(1) 1_555 1_555 2_645 ?
C21 C23 C23 42(1) 1_555 1_555 3_765 ?
C21 C23 C21 72(1) 2_645 1_555 3_765 ?
C21 C23 C22 83(1) 2_645 1_555 1_555 ?
C21 C23 C23 42(1) 2_645 1_555 2_645 ?
C21 C23 C23 102(1) 2_645 1_555 3_765 ?
C21 C23 C22 103(1) 3_765 1_555 1_555 ?
C21 C23 C23 30.0(8) 3_765 1_555 2_645 ?
C21 C23 C23 30.0(8) 3_765 1_555 3_765 ?
C22 C23 C23 96(1) 1_555 1_555 2_645 ?
C22 C23 C23 107.8(8) 1_555 1_555 3_765 ?
C23 C23 C23 60.000(2) 2_645 1_555 3_765 ?
N1 C1 H8 109.963 . . . no
N1 C1 H9 107.811 . . . no
C2 C1 H8 112.041 . . . no
C2 C1 H9 108.592 . . . no
H8 C1 H9 108.072 . . . no
C2 C3 H1 126.559 . . . no
C4 C3 H1 126.734 . . . no
C3 C4 H2 126.615 . . . no
C5 C4 H2 126.046 . . . no
C6 C7 H3 119.862 . . . no
C8 C7 H3 118.657 . . . no
C7 C8 H4 118.232 . . . no
C9 C8 H4 121.268 . . . no
C8 C9 H5 121.030 . . . no
C10 C9 H5 118.349 . . . no
C9 C10 H6 121.623 . . . no
C11 C10 H6 118.944 . . . no
C6 C11 H7 120.428 . . . no
C10 C11 H7 118.985 . . . no
O1 C12 H10 113.740 . . . no
O1 C12 H11 109.604 . . . no
C13 C12 H10 111.282 . . . no
C13 C12 H11 106.279 . . . no
H10 C12 H11 108.856 . . . no
C12 C13 H12 108.857 . . . no
C12 C13 H13 112.404 . . . no
C14 C13 H12 111.659 . . . no
C14 C13 H13 109.829 . . . no
H12 C13 H13 108.231 . . . no
C13 C14 H14 110.483 . . . no
C13 C14 H15 114.174 . . . no
C15 C14 H14 108.635 . . . no
C15 C14 H15 113.995 . . . no
H14 C14 H15 106.332 . . . no
O1 C15 H16 110.298 . . . no
O1 C15 H17 110.910 . . . no
C14 C15 H16 109.120 . . . no
C14 C15 H17 113.453 . . . no
H16 C15 H17 105.939 . . . no
O2 C16 H18 111.498 . . . no
O2 C16 H19 107.727 . . . no
C17 C16 H18 112.840 . . . no
C17 C16 H19 111.077 . . . no
H18 C16 H19 108.341 . . . no
C16 C17 H20 113.227 . . . no
C16 C17 H21 112.695 . . . no
C18 C17 H20 111.225 . . . no
C18 C17 H21 110.556 . . . no
H20 C17 H21 106.464 . . . no
C17 C18 H22 112.359 . . . no
C17 C18 H23 109.462 . . . no
C19 C18 H22 114.841 . . . no
C19 C18 H23 110.169 . . . no
H22 C18 H23 106.161 . . . no
O2 C19 H24 109.787 . . . no
O2 C19 H25 110.676 . . . no
C18 C19 H24 114.783 . . . no
C18 C19 H25 112.722 . . . no
H24 C19 H25 104.825 . . . no

loop_
_geom_bond_atom_site_label_1
_geom_bond_atom_site_label_2
_geom_bond_distance
_geom_bond_site_symmetry_2
_geom_bond_publ_flag
FE1 N1 2.179(4) . yes
FE1 N2 2.006(2) . yes
FE1 N2 2.006(2) 2_645 yes
FE1 N2 2.006(2) 3_765 yes
NA1 O1 2.392(2) . yes
NA1 O1 2.392(2) 2_535 yes
NA1 O1 2.392(2) 3_755 yes
NA1 O2 2.396(2) . yes
NA1 O2 2.396(2) 2_535 yes
NA1 O2 2.396(2) 3_755 yes
O1 C12 1.440(4) . yes
O1 C15 1.421(4) . yes
O2 C16 1.428(4) . yes
O2 C19 1.427(5) . yes
O3 O3 0.66(1) 2_645 yes
O3 O3 0.66(1) 3_765 yes
O3 C20 1.39(1) . yes
O3 C20 1.38(2) 2_645 yes
O3 C22 1.05(2) . yes
O3 C22 1.59(2) 2_645 yes
O3 C22 1.46(2) 3_765 yes
N1 C1 1.471(4) . yes
N1 C1 1.471(4) 2_645 yes
N1 C1 1.471(4) 3_765 yes
N2 C2 1.391(3) . yes
N2 C5 1.389(4) . yes
C1 C2 1.509(5) . yes
C2 C3 1.350(5) . yes
C3 C4 1.418(5) . yes
C4 C5 1.369(4) . yes
C5 C6 1.446(4) . yes
C6 C7 1.400(4) . yes
C6 C11 1.401(4) . yes
C7 C8 1.385(5) . yes
C8 C9 1.349(6) . yes
C9 C10 1.395(7) . yes
C10 C11 1.402(4) . yes
C12 C13 1.465(6) . yes
C13 C14 1.485(6) . yes
C14 C15 1.505(5) . yes
C16 C17 1.476(6) . yes
C17 C18 1.462(6) . yes
C18 C19 1.505(6) . yes
C20 C21 1.51(1) . yes
C20 C22 1.48(2) . yes
C20 C22 0.92(2) 3_765 yes
C20 C23 1.82(2) . yes
C20 C23 1.83(2) 3_765 yes
C21 C21 1.53(2) 2_645 yes
C21 C21 1.53(2) 3_765 yes
C21 C22 1.73(2) 3_765 yes
C21 C23 0.80(2) . yes
C21 C23 1.57(1) 2_645 yes
C21 C23 0.81(2) 3_765 yes
C22 C23 1.62(2) . yes
C23 C23 1.19(3) 2_645 yes
C23 C23 1.19(3) 3_765 yes
C1 H8 0.938 . no
C1 H9 0.978 . no
C3 H1 0.971 . no
C4 H2 0.961 . no
C7 H3 0.978 . no
C8 H4 0.990 . no
C9 H5 0.946 . no
C10 H6 0.989 . no
C11 H7 0.969 . no
C12 H10 0.915 . no
C12 H11 0.991 . no
C13 H12 0.965 . no
C13 H13 0.949 . no
C14 H14 1.000 . no
C14 H15 0.938 . no
C15 H16 0.981 . no
C15 H17 0.962 . no
C16 H18 0.931 . no
C16 H19 0.982 . no
C17 H20 0.950 . no
C17 H21 0.987 . no
C18 H22 0.926 . no
C18 H23 1.013 . no
C19 H24 0.983 . no
C19 H25 0.974 . no

loop_
_geom_contact_atom_site_label_1
_geom_contact_atom_site_label_2
_geom_contact_distance
_geom_contact_site_symmetry_2
NA1 C19 3.378(4) .
NA1 C19 3.378(4) 2_535
NA1 C19 3.378(4) 3_755
NA1 C15 3.418(4) .
NA1 C15 3.418(4) 2_535
NA1 C15 3.418(4) 3_755
NA1 C12 3.427(4) .
NA1 C12 3.427(4) 2_535
NA1 C12 3.427(4) 3_755
NA1 C16 3.450(4) .
NA1 C16 3.450(4) 2_535
NA1 C16 3.450(4) 3_755
O1 O1 3.356(4) 2_535
O1 O1 3.356(4) 3_755
O1 C12 3.403(4) 3_755
O1 C19 3.409(4) 2_535
O1 O2 3.411(3) 2_535
O1 O2 3.422(3) .
O2 O2 3.355(4) 2_535
O2 O2 3.355(4) 3_755
O2 C16 3.447(5) 3_755
O2 C15 3.497(4) .
O3 C10 3.372(9) 3_765
O3 C10 3.457(10) .
C3 C22 3.38(2) 18_644
C4 C22 3.32(2) 18_644
C4 C23 3.51(2) 18_644
C5 C13 3.566(5) .
C14 C20 3.39(1) 16_654

loop_
_geom_torsion_atom_site_label_1
_geom_torsion_atom_site_label_2
_geom_torsion_atom_site_label_3
_geom_torsion_atom_site_label_4
_geom_torsion
_geom_torsion_site_symmetry_1
_geom_torsion_site_symmetry_2
_geom_torsion_site_symmetry_3
_geom_torsion_site_symmetry_4
_geom_torsion_publ_flag
FE1 N1 C1 C2 36.0(2) 1_555 1_555 1_555 1_555 yes
FE1 N1 C1 C2 36.0(2) 1_555 1_555 2_645 2_645 yes
FE1 N1 C1 C2 36.0(2) 1_555 1_555 3_765 3_765 yes
FE1 N2 C2 C1 14.2(3) 1_555 1_555 1_555 1_555 yes
FE1 N2 C2 C3 -166.2(2) 1_555 1_555 1_555 1_555 yes
FE1 N2 C5 C4 160.4(2) 1_555 1_555 1_555 1_555 yes
FE1 N2 C5 C6 -16.1(5) 1_555 1_555 1_555 1_555 yes
FE1 N2 C2 C1 14.2(3) 1_555 2_645 2_645 2_645 yes
FE1 N2 C2 C3 -166.2(2) 1_555 2_645 2_645 2_645 yes
FE1 N2 C5 C4 160.4(2) 1_555 2_645 2_645 2_645 yes
FE1 N2 C5 C6 -16.1(5) 1_555 2_645 2_645 2_645 yes
FE1 N2 C2 C1 14.2(3) 1_555 3_765 3_765 3_765 yes
FE1 N2 C2 C3 -166.2(2) 1_555 3_765 3_765 3_765 yes
FE1 N2 C5 C4 160.4(2) 1_555 3_765 3_765 3_765 yes
FE1 N2 C5 C6 -16.1(5) 1_555 3_765 3_765 3_765 yes
NA1 O1 C12 C13 166.8(3) 1_555 1_555 1_555 1_555 yes
NA1 O1 C15 C14 175.4(2) 1_555 1_555 1_555 1_555 yes
NA1 O1 C12 C13 166.8(3) 1_555 2_535 2_535 2_535 yes
NA1 O1 C15 C14 175.4(2) 1_555 2_535 2_535 2_535 yes
NA1 O1 C12 C13 166.8(3) 1_555 3_755 3_755 3_755 yes
NA1 O1 C15 C14 175.4(2) 1_555 3_755 3_755 3_755 yes
NA1 O2 C16 C17 154.0(3) 1_555 1_555 1_555 1_555 yes
NA1 O2 C19 C18 -177.9(3) 1_555 1_555 1_555 1_555 yes
NA1 O2 C16 C17 154.0(3) 1_555 2_535 2_535 2_535 yes
NA1 O2 C19 C18 -177.9(3) 1_555 2_535 2_535 2_535 yes
NA1 O2 C16 C17 154.0(3) 1_555 3_755 3_755 3_755 yes
NA1 O2 C19 C18 -177.9(3) 1_555 3_755 3_755 3_755 yes
O1 NA1 O1 C12 90.0(3) 1_555 1_555 2_535 2_535 yes
O1 NA1 O1 C15 -95.9(3) 1_555 1_555 2_535 2_535 yes
O1 NA1 O1 C12 1.0(3) 1_555 1_555 3_755 3_755 yes
O1 NA1 O1 C15 175.0(3) 1_555 1_555 3_755 3_755 yes
O1 NA1 O2 C16 94.6(3) 1_555 1_555 1_555 1_555 yes
O1 NA1 O2 C19 -97.1(3) 1_555 1_555 1_555 1_555 yes
O1 NA1 O2 C16 -176.3(3) 1_555 1_555 2_535 2_535 yes
O1 NA1 O2 C19 -8.0(3) 1_555 1_555 2_535 2_535 yes
O1 NA1 O2 C16 -102(17) 1_555 1_555 3_755 3_755 yes
O1 NA1 O2 C19 66(17) 1_555 1_555 3_755 3_755 yes
O1 C12 C13 C14 22.7(5) 1_555 1_555 1_555 1_555 yes
O1 C15 C14 C13 23.1(5) 1_555 1_555 1_555 1_555 yes
O2 NA1 O1 C12 -179.1(3) 1_555 1_555 1_555 1_555 yes
O2 NA1 O1 C15 -5.1(3) 1_555 1_555 1_555 1_555 yes
O2 NA1 O1 C12 -73(17) 1_555 1_555 2_535 2_535 yes
O2 NA1 O1 C15 100(17) 1_555 1_555 2_535 2_535 yes
O2 NA1 O1 C12 -90.2(3) 1_555 1_555 3_755 3_755 yes
O2 NA1 O1 C15 83.8(3) 1_555 1_555 3_755 3_755 yes
O2 NA1 O2 C16 -85.1(3) 1_555 1_555 2_535 2_535 yes
O2 NA1 O2 C19 83.2(3) 1_555 1_555 2_535 2_535 yes
O2 NA1 O2 C16 3.8(3) 1_555 1_555 3_755 3_755 yes
O2 NA1 O2 C19 172.1(3) 1_555 1_555 3_755 3_755 yes
O2 C16 C17 C18 32.7(5) 1_555 1_555 1_555 1_555 yes
O2 C19 C18 C17 28.2(6) 1_555 1_555 1_555 1_555 yes
O3 O3 O3 C20 -44(1) 1_555 2_645 3_765 1_555 yes
O3 O3 O3 C20 -143.5(4) 1_555 2_645 3_765 3_765 yes
O3 O3 O3 C22 -29.2(7) 1_555 2_645 3_765 1_555 yes
O3 O3 O3 C22 -130(1) 1_555 2_645 3_765 2_645 yes
O3 O3 O3 C22 -97(3) 1_555 2_645 3_765 3_765 yes
O3 O3 C20 C21 95(1) 1_555 2_645 2_645 2_645 yes
O3 O3 C20 C22 13(1) 1_555 2_645 2_645 1_555 yes
O3 O3 C20 C22 149(1) 1_555 2_645 2_645 2_645 yes
O3 O3 C20 C23 72(1) 1_555 2_645 2_645 1_555 yes
O3 O3 C20 C23 109(1) 1_555 2_645 2_645 2_645 yes
O3 O3 C20 C21 -57(2) 1_555 2_645 3_765 3_765 yes
O3 O3 C20 C22 -123(2) 1_555 2_645 3_765 2_645 yes
O3 O3 C20 C22 16(1) 1_555 2_645 3_765 3_765 yes
O3 O3 C20 C23 -70(2) 1_555 2_645 3_765 2_645 yes
O3 O3 C20 C23 -33(2) 1_555 2_645 3_765 3_765 yes
O3 O3 C22 C20 53(2) 1_555 2_645 1_555 1_555 yes
O3 O3 C22 C20 -159(2) 1_555 2_645 1_555 2_645 yes
O3 O3 C22 C21 146(2) 1_555 2_645 1_555 2_645 yes
O3 O3 C22 C23 120(2) 1_555 2_645 1_555 1_555 yes
O3 O3 C22 C20 -46(3) 1_555 2_645 2_645 2_645 yes
O3 O3 C22 C20 92(4) 1_555 2_645 2_645 3_765 yes
O3 O3 C22 C21 35(4) 1_555 2_645 2_645 3_765 yes
O3 O3 C22 C23 5(4) 1_555 2_645 2_645 2_645 yes
O3 O3 C22 C20 -18(1) 1_555 2_645 3_765 1_555 yes
O3 O3 C22 C20 -165(1) 1_555 2_645 3_765 3_765 yes
O3 O3 C22 C21 -78(1) 1_555 2_645 3_765 1_555 yes
O3 O3 C22 C23 -106(1) 1_555 2_645 3_765 3_765 yes
O3 O3 O3 C20 43(1) 1_555 3_765 2_645 2_645 yes
O3 O3 O3 C20 143.5(4) 1_555 3_765 2_645 3_765 yes
O3 O3 O3 C22 29.2(7) 1_555 3_765 2_645 1_555 yes
O3 O3 O3 C22 130(1) 1_555 3_765 2_645 2_645 yes
O3 O3 O3 C22 97(3) 1_555 3_765 2_645 3_765 yes
O3 O3 C20 C21 -95(1) 1_555 3_765 1_555 1_555 yes
O3 O3 C20 C22 -22(1) 1_555 3_765 1_555 1_555 yes
O3 O3 C20 C22 -162(2) 1_555 3_765 1_555 3_765 yes
O3 O3 C20 C23 -72(1) 1_555 3_765 1_555 1_555 yes
O3 O3 C20 C23 -109(1) 1_555 3_765 1_555 3_765 yes
O3 O3 C20 C21 56(2) 1_555 3_765 3_765 3_765 yes
O3 O3 C20 C22 -24(2) 1_555 3_765 3_765 2_645 yes
O3 O3 C20 C22 110(2) 1_555 3_765 3_765 3_765 yes
O3 O3 C20 C23 34(2) 1_555 3_765 3_765 2_645 yes
O3 O3 C20 C23 71(1) 1_555 3_765 3_765 3_765 yes
O3 O3 C22 C20 125(4) 1_555 3_765 1_555 1_555 yes
O3 O3 C22 C20 -87(4) 1_555 3_765 1_555 2_645 yes
O3 O3 C22 C21 -147(4) 1_555 3_765 1_555 2_645 yes
O3 O3 C22 C23 -175(4) 1_555 3_765 1_555 1_555 yes
O3 O3 C22 C20 11(1) 1_555 3_765 2_645 2_645 yes
O3 O3 C22 C20 159(1) 1_555 3_765 2_645 3_765 yes
O3 O3 C22 C21 105(1) 1_555 3_765 2_645 3_765 yes
O3 O3 C22 C23 78(1) 1_555 3_765 2_645 2_645 yes
O3 O3 C22 C20 19(2) 1_555 3_765 3_765 1_555 yes
O3 O3 C22 C20 -119(2) 1_555 3_765 3_765 3_765 yes
O3 O3 C22 C21 -37(3) 1_555 3_765 3_765 1_555 yes
O3 O3 C22 C23 -67(3) 1_555 3_765 3_765 3_765 yes
O3 C20 O3 C20 121(1) 1_555 1_555 3_765 3_765 yes
O3 C20 O3 C22 22(1) 1_555 1_555 3_765 1_555 yes
O3 C20 O3 C22 82(1) 1_555 1_555 3_765 2_645 yes
O3 C20 O3 C22 162(2) 1_555 1_555 3_765 3_765 yes
O3 C20 C21 C21 17(1) 1_555 1_555 1_555 2_645 yes
O3 C20 C21 C21 -44(1) 1_555 1_555 1_555 3_765 yes
O3 C20 C21 C22 -73(1) 1_555 1_555 1_555 3_765 yes
O3 C20 C21 C23 34(2) 1_555 1_555 1_555 1_555 yes
O3 C20 C21 C23 -13(1) 1_555 1_555 1_555 2_645 yes
O3 C20 C21 C23 -62(2) 1_555 1_555 1_555 3_765 yes
O3 C20 C22 C20 -62(2) 1_555 1_555 1_555 2_645 yes
O3 C20 C22 C21 -116(1) 1_555 1_555 1_555 2_645 yes
O3 C20 C22 C23 -131(1) 1_555 1_555 1_555 1_555 yes
O3 C20 C22 C20 44(2) 1_555 1_555 3_765 3_765 yes
O3 C20 C22 C21 112.4(8) 1_555 1_555 3_765 1_555 yes
O3 C20 C22 C23 107(1) 1_555 1_555 3_765 3_765 yes
O3 C20 C23 C20 9.5(5) 1_555 1_555 1_555 2_645 yes
O3 C20 C23 C21 -147(2) 1_555 1_555 1_555 1_555 yes
O3 C20 C23 C21 -11(2) 1_555 1_555 1_555 2_645 yes
O3 C20 C23 C21 -78(1) 1_555 1_555 1_555 3_765 yes
O3 C20 C23 C22 30.6(9) 1_555 1_555 1_555 1_555 yes
O3 C20 C23 C23 -54(2) 1_555 1_555 1_555 2_645 yes
O3 C20 C23 C23 -103(1) 1_555 1_555 1_555 3_765 yes
O3 C20 C23 C20 -35.5(6) 1_555 1_555 3_765 3_765 yes
O3 C20 C23 C21 123(1) 1_555 1_555 3_765 1_555 yes
O3 C20 C23 C21 53(1) 1_555 1_555 3_765 2_645 yes
O3 C20 C23 C21 -12(2) 1_555 1_555 3_765 3_765 yes
O3 C20 C23 C22 -69(1) 1_555 1_555 3_765 3_765 yes
O3 C20 C23 C23 78(1) 1_555 1_555 3_765 1_555 yes
O3 C20 C23 C23 29(2) 1_555 1_555 3_765 2_645 yes
O3 C20 O3 C20 -122(1) 1_555 2_645 2_645 3_765 yes
O3 C20 O3 C22 -13(1) 1_555 2_645 2_645 1_555 yes
O3 C20 O3 C22 -149(1) 1_555 2_645 2_645 2_645 yes
O3 C20 O3 C22 -60(1) 1_555 2_645 2_645 3_765 yes
O3 C20 C21 C21 -15(1) 1_555 2_645 2_645 1_555 yes
O3 C20 C21 C21 46(1) 1_555 2_645 2_645 3_765 yes
O3 C20 C21 C22 -44(1) 1_555 2_645 2_645 1_555 yes
O3 C20 C21 C23 -33(2) 1_555 2_645 2_645 1_555 yes
O3 C20 C21 C23 64(2) 1_555 2_645 2_645 2_645 yes
O3 C20 C21 C23 15(1) 1_555 2_645 2_645 3_765 yes
O3 C20 C22 C20 52(1) 1_555 2_645 1_555 1_555 yes
O3 C20 C22 C21 120(1) 1_555 2_645 1_555 2_645 yes
O3 C20 C22 C23 115(1) 1_555 2_645 1_555 1_555 yes
O3 C20 C22 C20 -47(2) 1_555 2_645 2_645 3_765 yes
O3 C20 C22 C21 -101.6(10) 1_555 2_645 2_645 3_765 yes
O3 C20 C22 C23 -116.5(10) 1_555 2_645 2_645 2_645 yes
O3 C20 C23 C20 -9.5(5) 1_555 2_645 1_555 1_555 yes
O3 C20 C23 C21 13(2) 1_555 2_645 1_555 1_555 yes
O3 C20 C23 C21 149(1) 1_555 2_645 1_555 2_645 yes
O3 C20 C23 C21 79(1) 1_555 2_645 1_555 3_765 yes
O3 C20 C23 C22 -43(1) 1_555 2_645 1_555 1_555 yes
O3 C20 C23 C23 104(1) 1_555 2_645 1_555 2_645 yes
O3 C20 C23 C23 55(2) 1_555 2_645 1_555 3_765 yes
O3 C20 C23 C20 35.4(6) 1_555 2_645 2_645 3_765 yes
O3 C20 C23 C21 -52(1) 1_555 2_645 2_645 1_555 yes
O3 C20 C23 C21 -121(2) 1_555 2_645 2_645 2_645 yes
O3 C20 C23 C21 14(2) 1_555 2_645 2_645 3_765 yes
O3 C20 C23 C22 56(1) 1_555 2_645 2_645 2_645 yes
O3 C20 C23 C23 -77(1) 1_555 2_645 2_645 1_555 yes
O3 C20 C23 C23 -28(2) 1_555 2_645 2_645 3_765 yes
O3 C22 O3 C20 159(2) 1_555 1_555 2_645 2_645 yes
O3 C22 O3 C20 -115(2) 1_555 1_555 2_645 3_765 yes
O3 C22 O3 C22 -157(2) 1_555 1_555 2_645 2_645 yes
O3 C22 O3 C22 -66(2) 1_555 1_555 2_645 3_765 yes
O3 C22 O3 C20 -125(4) 1_555 1_555 3_765 1_555 yes
O3 C22 O3 C20 135(4) 1_555 1_555 3_765 3_765 yes
O3 C22 O3 C22 108(4) 1_555 1_555 3_765 2_645 yes
O3 C22 O3 C22 -150(4) 1_555 1_555 3_765 3_765 yes
O3 C22 C20 C21 130(1) 1_555 1_555 1_555 1_555 yes
O3 C22 C20 C22 45(1) 1_555 1_555 1_555 3_765 yes
O3 C22 C20 C23 131(1) 1_555 1_555 1_555 1_555 yes
O3 C22 C20 C23 105(1) 1_555 1_555 1_555 3_765 yes
O3 C22 C20 C21 -120(1) 1_555 1_555 2_645 2_645 yes
O3 C22 C20 C22 -38(1) 1_555 1_555 2_645 2_645 yes
O3 C22 C20 C23 -115(1) 1_555 1_555 2_645 1_555 yes
O3 C22 C20 C23 -96(1) 1_555 1_555 2_645 2_645 yes
O3 C22 C21 C20 73(2) 1_555 1_555 2_645 2_645 yes
O3 C22 C21 C21 -77(2) 1_555 1_555 2_645 1_555 yes
O3 C22 C21 C21 -23(2) 1_555 1_555 2_645 3_765 yes
O3 C22 C21 C23 -95(2) 1_555 1_555 2_645 1_555 yes
O3 C22 C21 C23 -6(3) 1_555 1_555 2_645 2_645 yes
O3 C22 C21 C23 -50(2) 1_555 1_555 2_645 3_765 yes
O3 C22 C23 C20 -48(1) 1_555 1_555 1_555 1_555 yes
O3 C22 C23 C20 88(2) 1_555 1_555 1_555 2_645 yes
O3 C22 C23 C21 -46(3) 1_555 1_555 1_555 1_555 yes
O3 C22 C23 C21 97(2) 1_555 1_555 1_555 2_645 yes
O3 C22 C23 C21 28(2) 1_555 1_555 1_555 3_765 yes
O3 C22 C23 C23 57(3) 1_555 1_555 1_555 2_645 yes
O3 C22 C23 C23 -2(3) 1_555 1_555 1_555 3_765 yes
O3 C22 O3 C20 46(3) 1_555 2_645 2_645 2_645 yes
O3 C22 O3 C20 -92(4) 1_555 2_645 2_645 3_765 yes
O3 C22 O3 C22 20(3) 1_555 2_645 2_645 1_555 yes
O3 C22 O3 C22 -58(3) 1_555 2_645 2_645 3_765 yes
O3 C22 O3 C20 -74(1) 1_555 2_645 3_765 1_555 yes
O3 C22 O3 C20 -159(1) 1_555 2_645 3_765 3_765 yes
O3 C22 O3 C22 -25(1) 1_555 2_645 3_765 1_555 yes
O3 C22 O3 C22 -116(1) 1_555 2_645 3_765 3_765 yes
O3 C22 C20 C21 115.8(8) 1_555 2_645 2_645 2_645 yes
O3 C22 C20 C22 30(1) 1_555 2_645 2_645 1_555 yes
O3 C22 C20 C23 90.2(9) 1_555 2_645 2_645 1_555 yes
O3 C22 C20 C23 116.5(10) 1_555 2_645 2_645 2_645 yes
O3 C22 C20 C21 -104.2(8) 1_555 2_645 3_765 3_765 yes
O3 C22 C20 C22 -21(1) 1_555 2_645 3_765 3_765 yes
O3 C22 C20 C23 -98(1) 1_555 2_645 3_765 2_645 yes
O3 C22 C20 C23 -79(1) 1_555 2_645 3_765 3_765 yes
O3 C22 C21 C20 82(1) 1_555 2_645 3_765 3_765 yes
O3 C22 C21 C21 -13(1) 1_555 2_645 3_765 1_555 yes
O3 C22 C21 C21 -68(1) 1_555 2_645 3_765 2_645 yes
O3 C22 C21 C23 -40(1) 1_555 2_645 3_765 1_555 yes
O3 C22 C21 C23 -85(2) 1_555 2_645 3_765 2_645 yes
O3 C22 C21 C23 3(2) 1_555 2_645 3_765 3_765 yes
O3 C22 C23 C20 -46.7(8) 1_555 2_645 2_645 2_645 yes
O3 C22 C23 C20 89(1) 1_555 2_645 2_645 3_765 yes
O3 C22 C23 C21 29(2) 1_555 2_645 2_645 1_555 yes
O3 C22 C23 C21 -45(2) 1_555 2_645 2_645 2_645 yes
O3 C22 C23 C21 99(2) 1_555 2_645 2_645 3_765 yes
O3 C22 C23 C23 -1(2) 1_555 2_645 2_645 1_555 yes
O3 C22 C23 C23 59(2) 1_555 2_645 2_645 3_765 yes
O3 C22 O3 C20 66(1) 1_555 3_765 2_645 2_645 yes
O3 C22 O3 C20 165(1) 1_555 3_765 2_645 3_765 yes
O3 C22 O3 C22 39(1) 1_555 3_765 2_645 1_555 yes
O3 C22 O3 C22 140(1) 1_555 3_765 2_645 2_645 yes
O3 C22 O3 C20 -19(2) 1_555 3_765 3_765 1_555 yes
O3 C22 O3 C20 119(2) 1_555 3_765 3_765 3_765 yes
O3 C22 O3 C22 14(1) 1_555 3_765 3_765 1_555 yes
O3 C22 O3 C22 94(2) 1_555 3_765 3_765 2_645 yes
O3 C22 C20 C21 -112.4(8) 1_555 3_765 1_555 1_555 yes
O3 C22 C20 C22 -29(1) 1_555 3_765 1_555 1_555 yes
O3 C22 C20 C23 -87.9(9) 1_555 3_765 1_555 1_555 yes
O3 C22 C20 C23 -107(1) 1_555 3_765 1_555 3_765 yes
O3 C22 C20 C21 109.7(8) 1_555 3_765 3_765 3_765 yes
O3 C22 C20 C22 24(1) 1_555 3_765 3_765 2_645 yes
O3 C22 C20 C23 84.1(9) 1_555 3_765 3_765 2_645 yes
O3 C22 C20 C23 110(1) 1_555 3_765 3_765 3_765 yes
O3 C22 C21 C20 58(1) 1_555 3_765 1_555 1_555 yes
O3 C22 C21 C21 -37(1) 1_555 3_765 1_555 2_645 yes
O3 C22 C21 C21 -92(1) 1_555 3_765 1_555 3_765 yes
O3 C22 C21 C23 -20(2) 1_555 3_765 1_555 1_555 yes
O3 C22 C21 C23 -64(1) 1_555 3_765 1_555 2_645 yes
O3 C22 C21 C23 -109(2) 1_555 3_765 1_555 3_765 yes
O3 C22 C23 C20 65(1) 1_555 3_765 3_765 1_555 yes
O3 C22 C23 C20 -70(1) 1_555 3_765 3_765 3_765 yes
O3 C22 C23 C21 75(2) 1_555 3_765 3_765 1_555 yes
O3 C22 C23 C21 5(2) 1_555 3_765 3_765 2_645 yes
O3 C22 C23 C21 -69(2) 1_555 3_765 3_765 3_765 yes
O3 C22 C23 C23 34(2) 1_555 3_765 3_765 1_555 yes
O3 C22 C23 C23 -25(3) 1_555 3_765 3_765 2_645 yes
N1 FE1 N2 C2 5.7(2) 1_555 1_555 1_555 1_555 yes
N1 FE1 N2 C5 -153.2(3) 1_555 1_555 1_555 1_555 yes
N1 FE1 N2 C2 5.7(2) 1_555 1_555 2_645 2_645 yes
N1 FE1 N2 C5 -153.2(3) 1_555 1_555 2_645 2_645 yes
N1 FE1 N2 C2 5.7(2) 1_555 1_555 3_765 3_765 yes
N1 FE1 N2 C5 -153.2(3) 1_555 1_555 3_765 3_765 yes
N1 C1 C2 N2 -35.7(4) 1_555 1_555 1_555 1_555 yes
N1 C1 C2 C3 144.9(4) 1_555 1_555 1_555 1_555 yes
N1 C1 C2 N2 -35.7(4) 1_555 2_645 2_645 2_645 yes
N1 C1 C2 C3 144.9(4) 1_555 2_645 2_645 2_645 yes
N1 C1 C2 N2 -35.7(4) 1_555 3_765 3_765 3_765 yes
N1 C1 C2 C3 144.9(4) 1_555 3_765 3_765 3_765 yes
N2 FE1 N1 C1 -23.6(2) 1_555 1_555 1_555 1_555 yes
N2 FE1 N1 C1 96.4(2) 1_555 1_555 1_555 2_645 yes
N2 FE1 N1 C1 -143.6(2) 1_555 1_555 1_555 3_765 yes
N2 FE1 N2 C2 -71.9(2) 1_555 1_555 2_645 2_645 yes
N2 FE1 N2 C5 129.2(3) 1_555 1_555 2_645 2_645 yes
N2 FE1 N2 C2 83.3(2) 1_555 1_555 3_765 3_765 yes
N2 FE1 N2 C5 -75.6(3) 1_555 1_555 3_765 3_765 yes
N2 C2 C3 C4 0.1(4) 1_555 1_555 1_555 1_555 yes
N2 C5 C4 C3 -0.5(3) 1_555 1_555 1_555 1_555 yes
N2 C5 C6 C7 150.4(3) 1_555 1_555 1_555 1_555 yes
N2 C5 C6 C11 -28.8(4) 1_555 1_555 1_555 1_555 yes
C1 N1 C1 C2 150.0(3) 1_555 1_555 2_645 2_645 yes
C1 N1 C1 C2 -78.1(4) 1_555 1_555 3_765 3_765 yes
C1 C2 N2 C5 -180.0(3) 1_555 1_555 1_555 1_555 yes
C1 C2 C3 C4 179.6(3) 1_555 1_555 1_555 1_555 yes
C2 N2 C5 C4 0.5(3) 1_555 1_555 1_555 1_555 yes
C2 N2 C5 C6 -176.0(3) 1_555 1_555 1_555 1_555 yes
C2 C3 C4 C5 0.2(4) 1_555 1_555 1_555 1_555 yes
C3 C2 N2 C5 -0.4(4) 1_555 1_555 1_555 1_555 yes
C3 C4 C5 C6 175.7(3) 1_555 1_555 1_555 1_555 yes
C4 C5 C6 C7 -25.4(5) 1_555 1_555 1_555 1_555 yes
C4 C5 C6 C11 155.4(3) 1_555 1_555 1_555 1_555 yes
C5 C6 C7 C8 -178.0(3) 1_555 1_555 1_555 1_555 yes
C5 C6 C11 C10 177.0(3) 1_555 1_555 1_555 1_555 yes
C6 C7 C8 C9 0.1(6) 1_555 1_555 1_555 1_555 yes
C6 C11 C10 C9 1.9(5) 1_555 1_555 1_555 1_555 yes
C7 C6 C11 C10 -2.2(5) 1_555 1_555 1_555 1_555 yes
C7 C8 C9 C10 -0.4(6) 1_555 1_555 1_555 1_555 yes
C8 C7 C6 C11 1.1(5) 1_555 1_555 1_555 1_555 yes
C8 C9 C10 C11 -0.6(6) 1_555 1_555 1_555 1_555 yes
C12 O1 C15 C14 -9.7(4) 1_555 1_555 1_555 1_555 yes
C12 C13 C14 C15 -27.7(5) 1_555 1_555 1_555 1_555 yes
C13 C12 O1 C15 -8.0(5) 1_555 1_555 1_555 1_555 yes
C16 O2 C19 C18 -7.8(5) 1_555 1_555 1_555 1_555 yes
C16 C17 C18 C19 -37.2(6) 1_555 1_555 1_555 1_555 yes
C17 C16 O2 C19 -15.4(5) 1_555 1_555 1_555 1_555 yes
C20 O3 O3 C20 -99(1) 1_555 1_555 2_645 2_645 yes
C20 O3 O3 C20 0(2) 1_555 1_555 2_645 3_765 yes
C20 O3 O3 C22 -86(1) 1_555 1_555 2_645 1_555 yes
C20 O3 O3 C22 -53(4) 1_555 1_555 2_645 2_645 yes
C20 O3 O3 C22 14(1) 1_555 1_555 2_645 3_765 yes
C20 O3 O3 C20 -99(1) 1_555 1_555 3_765 3_765 yes
C20 O3 O3 C22 -45(3) 1_555 1_555 3_765 1_555 yes
C20 O3 O3 C22 -114.3(8) 1_555 1_555 3_765 2_645 yes
C20 O3 O3 C22 -12(1) 1_555 1_555 3_765 3_765 yes
C20 O3 C20 O3 121(1) 1_555 1_555 2_645 2_645 yes
C20 O3 C20 C21 26.2(9) 1_555 1_555 2_645 2_645 yes
C20 O3 C20 C22 -40(1) 1_555 1_555 2_645 1_555 yes
C20 O3 C20 C22 99.5(8) 1_555 1_555 2_645 2_645 yes
C20 O3 C20 C23 12.5(7) 1_555 1_555 2_645 1_555 yes
C20 O3 C20 C23 49.6(7) 1_555 1_555 2_645 2_645 yes
C20 O3 C22 C21 82(1) 1_555 1_555 1_555 2_645 yes
C20 O3 C22 C23 52(1) 1_555 1_555 1_555 1_555 yes
C20 O3 C22 C21 -11(1) 1_555 1_555 2_645 3_765 yes
C20 O3 C22 C23 -39(1) 1_555 1_555 2_645 2_645 yes
C20 O3 C22 C21 -54(1) 1_555 1_555 3_765 1_555 yes
C20 O3 C22 C23 -80(1) 1_555 1_555 3_765 3_765 yes
C20 O3 O3 C20 99(1) 1_555 3_765 1_555 2_645 yes
C20 O3 O3 C22 45(3) 1_555 3_765 1_555 1_555 yes
C20 O3 O3 C22 114.3(8) 1_555 3_765 1_555 2_645 yes
C20 O3 O3 C22 12(1) 1_555 3_765 1_555 3_765 yes
C20 O3 O3 C20 0(2) 1_555 3_765 2_645 2_645 yes
C20 O3 O3 C20 99(1) 1_555 3_765 2_645 3_765 yes
C20 O3 O3 C22 -15(1) 1_555 3_765 2_645 1_555 yes
C20 O3 O3 C22 86(3) 1_555 3_765 2_645 2_645 yes
C20 O3 O3 C22 53(2) 1_555 3_765 2_645 3_765 yes
C20 O3 C20 O3 -122(1) 1_555 3_765 3_765 2_645 yes
C20 O3 C20 C21 -27.0(9) 1_555 3_765 3_765 3_765 yes
C20 O3 C20 C22 -108(1) 1_555 3_765 3_765 2_645 yes
C20 O3 C20 C22 26(1) 1_555 3_765 3_765 3_765 yes
C20 O3 C20 C23 -49.9(7) 1_555 3_765 3_765 2_645 yes
C20 O3 C20 C23 -12.5(7) 1_555 3_765 3_765 3_765 yes
C20 O3 C22 C21 87(1) 1_555 3_765 1_555 2_645 yes
C20 O3 C22 C23 59(1) 1_555 3_765 1_555 1_555 yes
C20 O3 C22 C21 30(1) 1_555 3_765 2_645 3_765 yes
C20 O3 C22 C23 4(1) 1_555 3_765 2_645 2_645 yes
C20 O3 C22 C21 -56(1) 1_555 3_765 3_765 1_555 yes
C20 O3 C22 C23 -86(2) 1_555 3_765 3_765 3_765 yes
C20 C21 C21 C20 0(1) 1_555 1_555 2_645 2_645 yes
C20 C21 C21 C21 -98.0(8) 1_555 1_555 2_645 3_765 yes
C20 C21 C21 C22 14(1) 1_555 1_555 2_645 1_555 yes
C20 C21 C21 C23 81(4) 1_555 1_555 2_645 1_555 yes
C20 C21 C21 C23 -97(1) 1_555 1_555 2_645 2_645 yes
C20 C21 C21 C23 -97(1) 1_555 1_555 2_645 3_765 yes
C20 C21 C21 C20 0(1) 1_555 1_555 3_765 3_765 yes
C20 C21 C21 C21 97.1(8) 1_555 1_555 3_765 2_645 yes
C20 C21 C21 C22 31(1) 1_555 1_555 3_765 2_645 yes
C20 C21 C21 C23 97(1) 1_555 1_555 3_765 1_555 yes
C20 C21 C21 C23 97(1) 1_555 1_555 3_765 2_645 yes
C20 C21 C21 C23 -82(4) 1_555 1_555 3_765 3_765 yes
C20 C21 C22 C23 168(2) 1_555 1_555 3_765 3_765 yes
C20 C21 C23 C21 -101(4) 1_555 1_555 1_555 2_645 yes
C20 C21 C23 C21 -101.5(9) 1_555 1_555 1_555 3_765 yes
C20 C21 C23 C22 -1(1) 1_555 1_555 1_555 1_555 yes
C20 C21 C23 C23 -101.5(9) 1_555 1_555 1_555 2_645 yes
C20 C21 C23 C23 -101(1) 1_555 1_555 1_555 3_765 yes
C20 C21 C23 C21 89(1) 1_555 1_555 2_645 2_645 yes
C20 C21 C23 C21 -90(1) 1_555 1_555 2_645 3_765 yes
C20 C21 C23 C22 -12(2) 1_555 1_555 2_645 2_645 yes
C20 C21 C23 C23 89(1) 1_555 1_555 2_645 1_555 yes
C20 C21 C23 C23 -90(1) 1_555 1_555 2_645 3_765 yes
C20 C21 C23 C21 100.8(9) 1_555 1_555 3_765 2_645 yes
C20 C21 C23 C21 100(4) 1_555 1_555 3_765 3_765 yes
C20 C21 C23 C22 -6(1) 1_555 1_555 3_765 3_765 yes
C20 C21 C23 C23 100(1) 1_555 1_555 3_765 1_555 yes
C20 C21 C23 C23 100.8(9) 1_555 1_555 3_765 2_645 yes
C20 C22 O3 C22 -105.6(7) 1_555 1_555 1_555 2_645 yes
C20 C22 O3 C22 -25.8(10) 1_555 1_555 1_555 3_765 yes
C20 C22 O3 C22 -104(1) 1_555 1_555 2_645 2_645 yes
C20 C22 O3 C22 -13(1) 1_555 1_555 2_645 3_765 yes
C20 C22 O3 C22 -125.6(6) 1_555 1_555 3_765 2_645 yes
C20 C22 O3 C22 -25(1) 1_555 1_555 3_765 3_765 yes
C20 C22 C20 C21 -67(2) 1_555 1_555 2_645 2_645 yes
C20 C22 C20 C22 14(3) 1_555 1_555 2_645 2_645 yes
C20 C22 C20 C23 -62(2) 1_555 1_555 2_645 1_555 yes
C20 C22 C20 C23 -43(2) 1_555 1_555 2_645 2_645 yes
C20 C22 C21 C21 -14(1) 1_555 1_555 2_645 1_555 yes
C20 C22 C21 C21 40(1) 1_555 1_555 2_645 3_765 yes
C20 C22 C21 C23 -32(1) 1_555 1_555 2_645 1_555 yes
C20 C22 C21 C23 57(2) 1_555 1_555 2_645 2_645 yes
C20 C22 C21 C23 13(1) 1_555 1_555 2_645 3_765 yes
C20 C22 C23 C21 1(2) 1_555 1_555 1_555 1_555 yes
C20 C22 C23 C21 146(1) 1_555 1_555 1_555 2_645 yes
C20 C22 C23 C21 76(1) 1_555 1_555 1_555 3_765 yes
C20 C22 C23 C23 105(2) 1_555 1_555 1_555 2_645 yes
C20 C22 C23 C23 45(2) 1_555 1_555 1_555 3_765 yes
C20 C22 O3 C22 43(1) 1_555 3_765 1_555 1_555 yes
C20 C22 O3 C22 134.4(9) 1_555 3_765 1_555 2_645 yes
C20 C22 O3 C22 21(1) 1_555 3_765 2_645 1_555 yes
C20 C22 O3 C22 121(1) 1_555 3_765 2_645 2_645 yes
C20 C22 O3 C22 33(1) 1_555 3_765 3_765 1_555 yes
C20 C22 O3 C22 113.1(10) 1_555 3_765 3_765 2_645 yes
C20 C22 C20 C21 68(2) 1_555 3_765 3_765 3_765 yes
C20 C22 C20 C22 -17(3) 1_555 3_765 3_765 2_645 yes
C20 C22 C20 C23 42(2) 1_555 3_765 3_765 2_645 yes
C20 C22 C20 C23 68(2) 1_555 3_765 3_765 3_765 yes
C20 C22 C21 C21 -96(1) 1_555 3_765 1_555 2_645 yes
C20 C22 C21 C21 -150(1) 1_555 3_765 1_555 3_765 yes
C20 C22 C21 C23 -79(2) 1_555 3_765 1_555 1_555 yes
C20 C22 C21 C23 -123(1) 1_555 3_765 1_555 2_645 yes
C20 C22 C21 C23 -168(2) 1_555 3_765 1_555 3_765 yes
C20 C22 C23 C21 9(2) 1_555 3_765 3_765 1_555 yes
C20 C22 C23 C21 -59(2) 1_555 3_765 3_765 2_645 yes
C20 C22 C23 C21 -134(2) 1_555 3_765 3_765 3_765 yes
C20 C22 C23 C23 -30(2) 1_555 3_765 3_765 1_555 yes
C20 C22 C23 C23 -90(2) 1_555 3_765 3_765 2_645 yes
C20 C23 C20 C21 -158(2) 1_555 1_555 2_645 2_645 yes
C20 C23 C20 C22 33(1) 1_555 1_555 2_645 1_555 yes
C20 C23 C20 C22 -76.8(8) 1_555 1_555 2_645 2_645 yes
C20 C23 C20 C23 -114(1) 1_555 1_555 2_645 2_645 yes
C20 C23 C21 C21 101(4) 1_555 1_555 1_555 2_645 yes
C20 C23 C21 C21 101.5(9) 1_555 1_555 1_555 3_765 yes
C20 C23 C21 C22 32.0(8) 1_555 1_555 1_555 3_765 yes
C20 C23 C21 C23 101.5(9) 1_555 1_555 1_555 2_645 yes
C20 C23 C21 C23 101(1) 1_555 1_555 1_555 3_765 yes
C20 C23 C21 C21 -75(4) 1_555 1_555 2_645 1_555 yes
C20 C23 C21 C21 -75(1) 1_555 1_555 2_645 3_765 yes
C20 C23 C21 C22 31(1) 1_555 1_555 2_645 1_555 yes
C20 C23 C21 C23 -75(2) 1_555 1_555 2_645 2_645 yes
C20 C23 C21 C23 -75(1) 1_555 1_555 2_645 3_765 yes
C20 C23 C21 C21 -53(1) 1_555 1_555 3_765 1_555 yes
C20 C23 C21 C21 126(1) 1_555 1_555 3_765 2_645 yes
C20 C23 C21 C22 63(1) 1_555 1_555 3_765 2_645 yes
C20 C23 C21 C23 126(1) 1_555 1_555 3_765 2_645 yes
C20 C23 C21 C23 -53(1) 1_555 1_555 3_765 3_765 yes
C20 C23 C22 C21 -146(1) 1_555 1_555 1_555 2_645 yes
C20 C23 C23 C20 66(1) 1_555 1_555 2_645 2_645 yes
C20 C23 C23 C20 0(2) 1_555 1_555 2_645 3_765 yes
C20 C23 C23 C21 -56(1) 1_555 1_555 2_645 1_555 yes
C20 C23 C23 C21 123(2) 1_555 1_555 2_645 2_645 yes
C20 C23 C23 C21 -56(1) 1_555 1_555 2_645 3_765 yes
C20 C23 C23 C22 30(2) 1_555 1_555 2_645 2_645 yes
C20 C23 C23 C23 -56(1) 1_555 1_555 2_645 3_765 yes
C20 C23 C23 C20 66(1) 1_555 1_555 3_765 3_765 yes
C20 C23 C23 C21 -57(1) 1_555 1_555 3_765 1_555 yes
C20 C23 C23 C21 122(1) 1_555 1_555 3_765 2_645 yes
C20 C23 C23 C21 122(1) 1_555 1_555 3_765 3_765 yes
C20 C23 C23 C22 15(1) 1_555 1_555 3_765 3_765 yes
C20 C23 C23 C23 122.5(4) 1_555 1_555 3_765 2_645 yes
C20 C23 C20 C21 157(2) 1_555 3_765 3_765 3_765 yes
C20 C23 C20 C22 84(1) 1_555 3_765 3_765 2_645 yes
C20 C23 C20 C22 -21.1(10) 1_555 3_765 3_765 3_765 yes
C20 C23 C20 C23 113(1) 1_555 3_765 3_765 2_645 yes
C20 C23 C21 C21 -100.8(9) 1_555 3_765 1_555 2_645 yes
C20 C23 C21 C21 -100(4) 1_555 3_765 1_555 3_765 yes
C20 C23 C21 C22 6(1) 1_555 3_765 1_555 3_765 yes
C20 C23 C21 C23 -100(1) 1_555 3_765 1_555 1_555 yes
C20 C23 C21 C23 -100.8(9) 1_555 3_765 1_555 2_645 yes
C20 C23 C21 C21 52(1) 1_555 3_765 2_645 1_555 yes
C20 C23 C21 C21 -127(1) 1_555 3_765 2_645 3_765 yes
C20 C23 C21 C22 -10(1) 1_555 3_765 2_645 1_555 yes
C20 C23 C21 C23 52(1) 1_555 3_765 2_645 1_555 yes
C20 C23 C21 C23 -127(1) 1_555 3_765 2_645 2_645 yes
C20 C23 C21 C21 74(4) 1_555 3_765 3_765 1_555 yes
C20 C23 C21 C21 74(1) 1_555 3_765 3_765 2_645 yes
C20 C23 C21 C22 4(2) 1_555 3_765 3_765 2_645 yes
C20 C23 C21 C23 74(1) 1_555 3_765 3_765 1_555 yes
C20 C23 C21 C23 74(2) 1_555 3_765 3_765 2_645 yes
C20 C23 C22 C21 -9(2) 1_555 3_765 3_765 1_555 yes
C20 C23 C23 C20 -66(1) 1_555 3_765 1_555 2_645 yes
C20 C23 C23 C21 57(1) 1_555 3_765 1_555 1_555 yes
C20 C23 C23 C21 -122(1) 1_555 3_765 1_555 2_645 yes
C20 C23 C23 C21 -122(1) 1_555 3_765 1_555 3_765 yes
C20 C23 C23 C22 -35(1) 1_555 3_765 1_555 1_555 yes
C20 C23 C23 C23 -122.5(4) 1_555 3_765 1_555 2_645 yes
C20 C23 C23 C20 0(2) 1_555 3_765 2_645 2_645 yes
C20 C23 C23 C20 -66(1) 1_555 3_765 2_645 3_765 yes
C20 C23 C23 C21 55(1) 1_555 3_765 2_645 1_555 yes
C20 C23 C23 C21 55(1) 1_555 3_765 2_645 2_645 yes
C20 C23 C23 C21 -124(2) 1_555 3_765 2_645 3_765 yes
C20 C23 C23 C22 -51(2) 1_555 3_765 2_645 2_645 yes
C20 C23 C23 C23 55(1) 1_555 3_765 2_645 1_555 yes
C21 C20 O3 C22 -53(1) 1_555 1_555 1_555 1_555 yes
C21 C20 O3 C22 34(1) 1_555 1_555 1_555 2_645 yes
C21 C20 O3 C22 81(1) 1_555 1_555 1_555 3_765 yes
C21 C20 O3 C22 -73(1) 1_555 1_555 3_765 1_555 yes
C21 C20 O3 C22 -12(1) 1_555 1_555 3_765 2_645 yes
C21 C20 O3 C22 66(1) 1_555 1_555 3_765 3_765 yes
C21 C20 C22 C23 0(1) 1_555 1_555 1_555 1_555 yes
C21 C20 C22 C23 -5(1) 1_555 1_555 3_765 3_765 yes
C21 C20 C23 C22 178(2) 1_555 1_555 1_555 1_555 yes
C21 C20 C23 C23 93(1) 1_555 1_555 1_555 2_645 yes
C21 C20 C23 C23 43(1) 1_555 1_555 1_555 3_765 yes
C21 C20 C23 C22 167(2) 1_555 1_555 3_765 3_765 yes
C21 C20 C23 C23 -44(1) 1_555 1_555 3_765 1_555 yes
C21 C20 C23 C23 -93(1) 1_555 1_555 3_765 2_645 yes
C21 C21 C20 C22 28(1) 1_555 2_645 2_645 1_555 yes
C21 C21 C20 C22 -78(1) 1_555 2_645 2_645 2_645 yes
C21 C21 C20 C23 17(1) 1_555 2_645 2_645 1_555 yes
C21 C21 C20 C23 -79(1) 1_555 2_645 2_645 2_645 yes
C21 C21 C21 C22 112.5(6) 1_555 2_645 3_765 2_645 yes
C21 C21 C21 C23 0(1) 1_555 2_645 3_765 1_555 yes
C21 C21 C21 C23 179(4) 1_555 2_645 3_765 2_645 yes
C21 C21 C21 C23 0(1) 1_555 2_645 3_765 3_765 yes
C21 C21 C22 C23 17(1) 1_555 2_645 1_555 1_555 yes
C21 C21 C23 C22 -107(4) 1_555 2_645 1_555 1_555 yes
C21 C21 C23 C23 0(5) 1_555 2_645 1_555 2_645 yes
C21 C21 C23 C23 0(4) 1_555 2_645 1_555 3_765 yes
C21 C21 C23 C22 100(1) 1_555 2_645 2_645 2_645 yes
C21 C21 C23 C23 0(1) 1_555 2_645 2_645 1_555 yes
C21 C21 C23 C23 0.000(2) 1_555 2_645 2_645 3_765 yes
C21 C21 C23 C22 78(1) 1_555 2_645 3_765 3_765 yes
C21 C21 C23 C23 0(2) 1_555 2_645 3_765 1_555 yes
C21 C21 C23 C23 180.000(4) 1_555 2_645 3_765 2_645 yes
C21 C21 C20 C22 90(1) 1_555 3_765 3_765 2_645 yes
C21 C21 C20 C22 -16(1) 1_555 3_765 3_765 3_765 yes
C21 C21 C20 C23 79(1) 1_555 3_765 3_765 2_645 yes
C21 C21 C20 C23 -17(1) 1_555 3_765 3_765 3_765 yes
C21 C21 C21 C22 -65.3(9) 1_555 3_765 2_645 1_555 yes
C21 C21 C21 C23 0(1) 1_555 3_765 2_645 1_555 yes
C21 C21 C21 C23 -179(4) 1_555 3_765 2_645 2_645 yes
C21 C21 C21 C23 0(1) 1_555 3_765 2_645 3_765 yes
C21 C21 C22 C23 72(1) 1_555 3_765 2_645 2_645 yes
C21 C21 C23 C22 -101(2) 1_555 3_765 1_555 1_555 yes
C21 C21 C23 C23 180.000(4) 1_555 3_765 1_555 2_645 yes
C21 C21 C23 C23 0(2) 1_555 3_765 1_555 3_765 yes
C21 C21 C23 C22 -106.9(8) 1_555 3_765 2_645 2_645 yes
C21 C21 C23 C23 0.000(2) 1_555 3_765 2_645 1_555 yes
C21 C21 C23 C23 0(1) 1_555 3_765 2_645 3_765 yes
C21 C21 C23 C22 100(4) 1_555 3_765 3_765 3_765 yes
C21 C21 C23 C23 0(4) 1_555 3_765 3_765 1_555 yes
C21 C21 C23 C23 0(5) 1_555 3_765 3_765 2_645 yes
C21 C22 O3 C22 -10(1) 1_555 3_765 1_555 1_555 yes
C21 C22 O3 C22 80.4(5) 1_555 3_765 1_555 2_645 yes
C21 C22 O3 C22 -38.4(9) 1_555 3_765 2_645 1_555 yes
C21 C22 O3 C22 62.0(10) 1_555 3_765 2_645 2_645 yes
C21 C22 O3 C22 -22(1) 1_555 3_765 3_765 1_555 yes
C21 C22 O3 C22 56(1) 1_555 3_765 3_765 2_645 yes
C21 C22 C20 C22 82(1) 1_555 3_765 1_555 1_555 yes
C21 C22 C20 C23 24.6(7) 1_555 3_765 1_555 1_555 yes
C21 C22 C20 C23 5(1) 1_555 3_765 1_555 3_765 yes
C21 C22 C20 C22 -71(1) 1_555 3_765 3_765 2_645 yes
C21 C22 C20 C23 -11(1) 1_555 3_765 3_765 2_645 yes
C21 C22 C20 C23 15.0(7) 1_555 3_765 3_765 3_765 yes
C21 C22 C23 C23 -40(1) 1_555 3_765 3_765 1_555 yes
C21 C22 C23 C23 -100(2) 1_555 3_765 3_765 2_645 yes
C21 C23 C20 C22 -178(2) 1_555 1_555 1_555 1_555 yes
C21 C23 C20 C22 -72(2) 1_555 1_555 1_555 3_765 yes
C21 C23 C20 C23 -43(1) 1_555 1_555 1_555 3_765 yes
C21 C23 C20 C22 56(2) 1_555 1_555 2_645 1_555 yes
C21 C23 C20 C22 -54(2) 1_555 1_555 2_645 2_645 yes
C21 C23 C20 C23 -91(1) 1_555 1_555 2_645 2_645 yes
C21 C23 C21 C22 107(4) 1_555 1_555 2_645 1_555 yes
C21 C23 C21 C23 0(5) 1_555 1_555 2_645 2_645 yes
C21 C23 C21 C23 0(4) 1_555 1_555 2_645 3_765 yes
C21 C23 C21 C22 116(1) 1_555 1_555 3_765 2_645 yes
C21 C23 C21 C23 -180.000(4) 1_555 1_555 3_765 2_645 yes
C21 C23 C21 C23 0(2) 1_555 1_555 3_765 3_765 yes
C21 C23 C23 C21 -179(3) 1_555 1_555 2_645 2_645 yes
C21 C23 C23 C21 0.000(3) 1_555 1_555 2_645 3_765 yes
C21 C23 C23 C22 87(2) 1_555 1_555 2_645 2_645 yes
C21 C23 C23 C23 0(1) 1_555 1_555 2_645 3_765 yes
C21 C23 C23 C21 -179(3) 1_555 1_555 3_765 2_645 yes
C21 C23 C23 C21 -179(3) 1_555 1_555 3_765 3_765 yes
C21 C23 C23 C22 73(2) 1_555 1_555 3_765 3_765 yes
C21 C23 C23 C23 -179(2) 1_555 1_555 3_765 2_645 yes
C21 C23 C20 C22 -3(1) 1_555 2_645 2_645 1_555 yes
C21 C23 C20 C22 -109(1) 1_555 2_645 2_645 2_645 yes
C21 C23 C20 C23 24.9(8) 1_555 2_645 2_645 1_555 yes
C21 C23 C20 C22 122(1) 1_555 2_645 3_765 2_645 yes
C21 C23 C20 C22 12(1) 1_555 2_645 3_765 3_765 yes
C21 C23 C20 C23 -25.0(9) 1_555 2_645 3_765 3_765 yes
C21 C23 C21 C22 -69(1) 1_555 2_645 2_645 1_555 yes
C21 C23 C21 C23 0(1) 1_555 2_645 2_645 1_555 yes
C21 C23 C21 C23 0.000(2) 1_555 2_645 2_645 3_765 yes
C21 C23 C21 C22 106.9(8) 1_555 2_645 3_765 2_645 yes
C21 C23 C21 C23 0.000(2) 1_555 2_645 3_765 1_555 yes
C21 C23 C21 C23 0(1) 1_555 2_645 3_765 3_765 yes
C21 C23 C23 C21 179(3) 1_555 2_645 1_555 2_645 yes
C21 C23 C23 C21 -0.000(3) 1_555 2_645 1_555 3_765 yes
C21 C23 C23 C22 -106(1) 1_555 2_645 1_555 1_555 yes
C21 C23 C23 C23 0(1) 1_555 2_645 1_555 3_765 yes
C21 C23 C23 C21 -0.000(3) 1_555 2_645 3_765 2_645 yes
C21 C23 C23 C21 -179(3) 1_555 2_645 3_765 3_765 yes
C21 C23 C23 C22 87(2) 1_555 2_645 3_765 3_765 yes
C21 C23 C23 C23 0(1) 1_555 2_645 3_765 1_555 yes
C21 C23 C20 C22 81(2) 1_555 3_765 1_555 1_555 yes
C21 C23 C20 C22 -167(2) 1_555 3_765 1_555 3_765 yes
C21 C23 C20 C23 44(1) 1_555 3_765 1_555 1_555 yes
C21 C23 C20 C22 63(2) 1_555 3_765 3_765 2_645 yes
C21 C23 C20 C22 -42(2) 1_555 3_765 3_765 3_765 yes
C21 C23 C20 C23 92(1) 1_555 3_765 3_765 2_645 yes
C21 C23 C21 C22 -63(1) 1_555 3_765 2_645 1_555 yes
C21 C23 C21 C23 0(2) 1_555 3_765 2_645 1_555 yes
C21 C23 C21 C23 -180.000(4) 1_555 3_765 2_645 2_645 yes
C21 C23 C21 C22 -69(4) 1_555 3_765 3_765 2_645 yes
C21 C23 C21 C23 0(4) 1_555 3_765 3_765 1_555 yes
C21 C23 C21 C23 0(5) 1_555 3_765 3_765 2_645 yes
C21 C23 C23 C21 179(3) 1_555 3_765 1_555 2_645 yes
C21 C23 C23 C21 179(3) 1_555 3_765 1_555 3_765 yes
C21 C23 C23 C22 -92(2) 1_555 3_765 1_555 1_555 yes
C21 C23 C23 C23 179(2) 1_555 3_765 1_555 2_645 yes
C21 C23 C23 C21 0.000(3) 1_555 3_765 2_645 2_645 yes
C21 C23 C23 C21 179(3) 1_555 3_765 2_645 3_765 yes
C21 C23 C23 C22 -106(1) 1_555 3_765 2_645 2_645 yes
C21 C23 C23 C23 0(1) 1_555 3_765 2_645 1_555 yes
C22 O3 O3 C22 32(5) 1_555 1_555 2_645 2_645 yes
C22 O3 O3 C22 101(2) 1_555 1_555 2_645 3_765 yes
C22 O3 O3 C22 -68(3) 1_555 1_555 3_765 2_645 yes
C22 O3 O3 C22 32(5) 1_555 1_555 3_765 3_765 yes
C22 O3 C20 C23 -39(1) 1_555 1_555 1_555 1_555 yes
C22 O3 C20 C23 -76(1) 1_555 1_555 1_555 3_765 yes
C22 O3 C20 C23 53(1) 1_555 1_555 2_645 1_555 yes
C22 O3 C20 C23 90(1) 1_555 1_555 2_645 2_645 yes
C22 O3 C22 O3 -150(4) 1_555 1_555 2_645 2_645 yes
C22 O3 C22 O3 140(1) 1_555 1_555 2_645 3_765 yes
C22 O3 C22 C23 34(1) 1_555 1_555 2_645 2_645 yes
C22 O3 C22 O3 -116(1) 1_555 1_555 3_765 2_645 yes
C22 O3 C22 O3 -157(2) 1_555 1_555 3_765 3_765 yes
C22 O3 C22 C23 -37(1) 1_555 1_555 3_765 3_765 yes
C22 O3 O3 C22 -32(5) 1_555 2_645 1_555 2_645 yes
C22 O3 O3 C22 -101(2) 1_555 2_645 1_555 3_765 yes
C22 O3 O3 C22 -101(2) 1_555 2_645 3_765 2_645 yes
C22 O3 O3 C22 -68(3) 1_555 2_645 3_765 3_765 yes
C22 O3 C20 C23 58(1) 1_555 2_645 2_645 1_555 yes
C22 O3 C20 C23 95(1) 1_555 2_645 2_645 2_645 yes
C22 O3 C20 C23 -26(1) 1_555 2_645 3_765 2_645 yes
C22 O3 C20 C23 10(1) 1_555 2_645 3_765 3_765 yes
C22 O3 C22 O3 20(3) 1_555 2_645 2_645 1_555 yes
C22 O3 C22 O3 94(2) 1_555 2_645 2_645 3_765 yes
C22 O3 C22 C23 26(1) 1_555 2_645 2_645 2_645 yes
C22 O3 C22 O3 39(1) 1_555 2_645 3_765 1_555 yes
C22 O3 C22 O3 108(4) 1_555 2_645 3_765 3_765 yes
C22 O3 C22 C23 -66(1) 1_555 2_645 3_765 3_765 yes
C22 O3 O3 C22 68(3) 1_555 3_765 1_555 2_645 yes
C22 O3 O3 C22 -32(5) 1_555 3_765 1_555 3_765 yes
C22 O3 O3 C22 101(2) 1_555 3_765 2_645 2_645 yes
C22 O3 O3 C22 68(3) 1_555 3_765 2_645 3_765 yes
C22 O3 C20 C23 -49.9(10) 1_555 3_765 1_555 1_555 yes
C22 O3 C20 C23 -87.1(10) 1_555 3_765 1_555 3_765 yes
C22 O3 C20 C23 11(1) 1_555 3_765 3_765 2_645 yes
C22 O3 C20 C23 49.1(9) 1_555 3_765 3_765 3_765 yes
C22 O3 C22 O3 -25(1) 1_555 3_765 2_645 1_555 yes
C22 O3 C22 O3 -66(2) 1_555 3_765 2_645 2_645 yes
C22 O3 C22 C23 53(1) 1_555 3_765 2_645 2_645 yes
C22 O3 C22 O3 14(1) 1_555 3_765 3_765 1_555 yes
C22 O3 C22 O3 -58(3) 1_555 3_765 3_765 2_645 yes
C22 O3 C22 C23 -53(1) 1_555 3_765 3_765 3_765 yes
C22 C20 C21 C23 1(2) 1_555 1_555 1_555 1_555 yes
C22 C20 C21 C23 -47(1) 1_555 1_555 1_555 2_645 yes
C22 C20 C21 C23 -96(2) 1_555 1_555 1_555 3_765 yes
C22 C20 C22 C20 14(3) 1_555 1_555 3_765 3_765 yes
C22 C20 C22 C23 77(1) 1_555 1_555 3_765 3_765 yes
C22 C20 C23 C23 -84(2) 1_555 1_555 1_555 2_645 yes
C22 C20 C23 C23 -134(2) 1_555 1_555 1_555 3_765 yes
C22 C20 C23 C23 37(1) 1_555 1_555 3_765 1_555 yes
C22 C20 C23 C23 -11(2) 1_555 1_555 3_765 2_645 yes
C22 C20 C21 C23 10(2) 1_555 2_645 2_645 1_555 yes
C22 C20 C21 C23 108(2) 1_555 2_645 2_645 2_645 yes
C22 C20 C21 C23 59(2) 1_555 2_645 2_645 3_765 yes
C22 C20 C22 C20 -17(3) 1_555 2_645 2_645 3_765 yes
C22 C20 C22 C23 -86(1) 1_555 2_645 2_645 2_645 yes
C22 C20 C23 C23 147(2) 1_555 2_645 1_555 2_645 yes
C22 C20 C23 C23 98(2) 1_555 2_645 1_555 3_765 yes
C22 C20 C23 C23 -28(2) 1_555 2_645 2_645 1_555 yes
C22 C20 C23 C23 21(2) 1_555 2_645 2_645 3_765 yes
C22 C21 C20 C23 -10(2) 1_555 2_645 2_645 1_555 yes
C22 C21 C20 C23 -108(2) 1_555 2_645 2_645 2_645 yes
C22 C21 C21 C22 47(1) 1_555 2_645 1_555 3_765 yes
C22 C21 C21 C23 -67(4) 1_555 2_645 1_555 1_555 yes
C22 C21 C21 C23 112(1) 1_555 2_645 1_555 2_645 yes
C22 C21 C21 C23 112(1) 1_555 2_645 1_555 3_765 yes
C22 C21 C21 C22 47(1) 1_555 2_645 3_765 2_645 yes
C22 C21 C21 C23 -65(1) 1_555 2_645 3_765 1_555 yes
C22 C21 C21 C23 114(4) 1_555 2_645 3_765 2_645 yes
C22 C21 C21 C23 -65(1) 1_555 2_645 3_765 3_765 yes
C22 C21 C23 C23 106(1) 1_555 2_645 1_555 2_645 yes
C22 C21 C23 C23 106.9(8) 1_555 2_645 1_555 3_765 yes
C22 C21 C23 C23 -69(1) 1_555 2_645 2_645 1_555 yes
C22 C21 C23 C23 -69(1) 1_555 2_645 2_645 3_765 yes
C22 C21 C23 C23 -63(1) 1_555 2_645 3_765 1_555 yes
C22 C21 C23 C23 116(1) 1_555 2_645 3_765 2_645 yes
C22 C23 C20 C23 134(2) 1_555 1_555 1_555 3_765 yes
C22 C23 C20 C23 -147(2) 1_555 1_555 2_645 2_645 yes
C22 C23 C21 C23 100(1) 1_555 1_555 1_555 2_645 yes
C22 C23 C21 C23 100(1) 1_555 1_555 1_555 3_765 yes
C22 C23 C21 C23 -106(1) 1_555 1_555 2_645 2_645 yes
C22 C23 C21 C23 -106.9(8) 1_555 1_555 2_645 3_765 yes
C22 C23 C21 C23 78(2) 1_555 1_555 3_765 2_645 yes
C22 C23 C21 C23 -101(1) 1_555 1_555 3_765 3_765 yes
C22 C23 C23 C22 -19(2) 1_555 1_555 2_645 2_645 yes
C22 C23 C23 C23 -106(1) 1_555 1_555 2_645 3_765 yes
C22 C23 C23 C22 -19(2) 1_555 1_555 3_765 3_765 yes
C22 C23 C23 C23 87(1) 1_555 1_555 3_765 2_645 yes
C23 C20 C23 C20 -114(1) 1_555 1_555 3_765 3_765 yes
C23 C20 C23 C20 113(1) 1_555 2_645 2_645 3_765 yes
C23 C21 C21 C23 -179(6) 1_555 1_555 2_645 2_645 yes
C23 C21 C21 C23 -179(6) 1_555 1_555 2_645 3_765 yes
C23 C21 C21 C23 0.000(3) 1_555 1_555 3_765 2_645 yes
C23 C21 C21 C23 -179(6) 1_555 1_555 3_765 3_765 yes
C23 C21 C23 C21 0(2) 1_555 1_555 2_645 2_645 yes
C23 C21 C23 C21 -180.000(4) 1_555 1_555 2_645 3_765 yes
C23 C21 C23 C21 0(1) 1_555 1_555 3_765 2_645 yes
C23 C21 C23 C21 0(5) 1_555 1_555 3_765 3_765 yes
C23 C21 C21 C23 179(6) 1_555 2_645 1_555 2_645 yes
C23 C21 C21 C23 179(6) 1_555 2_645 1_555 3_765 yes
C23 C21 C21 C23 179(6) 1_555 2_645 3_765 2_645 yes
C23 C21 C21 C23 0.000(3) 1_555 2_645 3_765 3_765 yes
C23 C21 C23 C21 0(1) 1_555 2_645 2_645 1_555 yes
C23 C21 C23 C21 0(5) 1_555 2_645 2_645 3_765 yes
C23 C21 C23 C21 0(2) 1_555 2_645 3_765 1_555 yes
C23 C21 C23 C21 -180.000(4) 1_555 2_645 3_765 3_765 yes
C23 C21 C21 C23 -0.000(3) 1_555 3_765 1_555 2_645 yes
C23 C21 C21 C23 179(6) 1_555 3_765 1_555 3_765 yes
C23 C21 C21 C23 -179(6) 1_555 3_765 2_645 2_645 yes
C23 C21 C21 C23 -0.000(3) 1_555 3_765 2_645 3_765 yes
C23 C21 C23 C21 0.000(2) 1_555 3_765 2_645 1_555 yes
C23 C21 C23 C21 0(4) 1_555 3_765 2_645 2_645 yes
C23 C21 C23 C21 0(4) 1_555 3_765 3_765 1_555 yes
C23 C21 C23 C21 0.000(2) 1_555 3_765 3_765 2_645 yes
